data_1506215
loop_
_publ_author_name
'Kumar, Rajeev'
'Misra, Rajneesh'
'Chandrashekar, Tavarekere K.'

_publ_section_title
;
 Effect of meso aryl substituents on the synthesis of core-modified
 expanded porphyrins.
;
_journal_issue 21
_journal_name_full 'Organic letters'
_journal_page_first 4847
_journal_page_last 4850
_journal_paper_doi 10.1021/ol0619011
_journal_volume 8
_journal_year 2006
_chemical_formula_sum 'C64 H58 N2 S4'
_chemical_formula_weight 983
_chemical_name_systematic
; 
 ? 
;
_space_group_IT_number 14
_symmetry_cell_setting monoclinic
_symmetry_space_group_name_Hall '-P 2yn'
_symmetry_space_group_name_H-M 'P 1 21/n 1'
_atom_sites_solution_hydrogens geom
_atom_sites_solution_primary direct
_atom_sites_solution_secondary difmap
_audit_creation_method SHELXL-97
_cell_angle_alpha 90.00
_cell_angle_beta 93.35(3)
_cell_angle_gamma 90.00
_cell_formula_units_Z 8
_cell_length_a 23.094(5)
_cell_length_b 21.226(4)
_cell_length_c 27.759(6)
_cell_measurement_temperature 100(2)
_cell_volume 13584(5)
_computing_cell_refinement 'Bruker SMART'
_computing_data_collection 'Bruker SMART APEX'
_computing_data_reduction 'BRUKER SAINT+'
_computing_molecular_graphics 'Bruker SHELXTL'
_computing_publication_material 'Bruker SHELXTL'
_computing_structure_refinement 'SHELXL-97 (Sheldrick, 1997)'
_computing_structure_solution 'SHELXS-97 (Sheldrick, 1990)'
_diffrn_ambient_temperature 100(2)
_diffrn_measured_fraction_theta_full 0.969
_diffrn_measured_fraction_theta_max 0.969
_diffrn_measurement_device_type 'CCD area detector'
_diffrn_measurement_method 'phi and omega scans'
_diffrn_radiation_monochromator graphite
_diffrn_radiation_source 'fine-focus sealed tube'
_diffrn_radiation_type MoK\a
_diffrn_radiation_wavelength 0.71073
_diffrn_reflns_av_R_equivalents 0.1203
_diffrn_reflns_av_sigmaI/netI 0.1546
_diffrn_reflns_limit_h_max 27
_diffrn_reflns_limit_h_min -27
_diffrn_reflns_limit_k_max 25
_diffrn_reflns_limit_k_min -22
_diffrn_reflns_limit_l_max 28
_diffrn_reflns_limit_l_min -33
_diffrn_reflns_number 70749
_diffrn_reflns_theta_full 25.00
_diffrn_reflns_theta_max 25.00
_diffrn_reflns_theta_min 2.00
_exptl_absorpt_coefficient_mu 0.202
_exptl_absorpt_correction_T_max 0.9962
_exptl_absorpt_correction_T_min 0.9924
_exptl_absorpt_correction_type none
_exptl_crystal_colour red
_exptl_crystal_density_diffrn 1.181
_exptl_crystal_density_method 'not measured'
_exptl_crystal_description block
_exptl_crystal_F_000 5024
_exptl_crystal_size_max 0.20
_exptl_crystal_size_mid 0.20
_exptl_crystal_size_min 0.10
_refine_diff_density_max 0.622
_refine_diff_density_min -0.516
_refine_diff_density_rms 0.097
_refine_ls_extinction_method none
_refine_ls_goodness_of_fit_ref 1.051
_refine_ls_hydrogen_treatment mixed
_refine_ls_matrix_type fullcycle
_refine_ls_number_parameters 1537
_refine_ls_number_reflns 23900
_refine_ls_number_restraints 16
_refine_ls_restrained_S_all 1.063
_refine_ls_R_factor_all 0.1724
_refine_ls_R_factor_gt 0.1109
_refine_ls_shift/su_max 0.020
_refine_ls_shift/su_mean 0.005
_refine_ls_structure_factor_coef Fsqd
_refine_ls_weighting_details 'w=1/[\s^2^(Fo^2^)+(0.1096P)^2^+28.6027P] where P=(Fo^2^+2Fc^2^)/3'
_refine_ls_weighting_scheme calc
_refine_ls_wR_factor_gt 0.2432
_refine_ls_wR_factor_ref 0.2721
_reflns_number_gt 14267
_reflns_number_total 23900
_reflns_threshold_expression >2sigma(I)
_cod_data_source_file ol0619011si20060801_071508.cif
_cod_data_source_block Thia-Hexaphyrin
_cod_depositor_comments
;
The following automatic conversions were performed:

'_symmetry_cell_setting' value 'Monoclinic' changed to 'monoclinic'
according to /home/saulius/struct/CIF-dictionaries/cif_core.dic
dictionary named 'cif_core.dic' version 2.4.1 from 2010-06-29.

Automatic conversion script
Id: cif_fix_values 1715 2011-07-08 13:25:40Z adriana 

The following automatic conversions were performed:

'_refine_ls_weighting_scheme' value 'calc
w=1/[\s^2^(Fo^2^)+(0.1096P)^2^+28.6027P] where P=(Fo^2^+2Fc^2^)/3'
was changed to 'calc'. New tag '_refine_ls_weighting_details' was
created. The value of the new tag was set to
'w=1/[\s^2^(Fo^2^)+(0.1096P)^2^+28.6027P] where P=(Fo^2^+2Fc^2^)/3'.

Automatic conversion script
Id: cif_fix_values 3143 2015-03-26 13:38:13Z robertas 
;
_cod_original_sg_symbol_H-M P21/n
_cod_database_code 1506215

loop_
_symmetry_equiv_pos_as_xyz
'x, y, z'
'-x+1/2, y+1/2, -z+1/2'
'-x, -y, -z'
'x-1/2, -y-1/2, z-1/2'

loop_
_atom_site_label
_atom_site_type_symbol
_atom_site_fract_x
_atom_site_fract_y
_atom_site_fract_z
_atom_site_U_iso_or_equiv
_atom_site_adp_type
_atom_site_occupancy
_atom_site_calc_flag
_atom_site_refinement_flags
S1 S -0.14359(7) 0.71428(8) 0.53020(6) 0.0227(4) Uani 1 d .
S2 S -0.06126(7) 0.74991(8) 0.45226(6) 0.0223(4) Uani 1 d .
S3 S 0.06239(7) 0.73930(8) 0.42437(6) 0.0224(4) Uani 1 d .
S4 S 0.07375(6) 0.55980(7) 0.60721(6) 0.0180(3) Uani 1 d .
N1 N -0.1225(2) 0.6300(2) 0.60753(19) 0.0245(13) Uani 1 d .
H1 H -0.1072 0.6517 0.5854 0.029 Uiso 1 calc R
N2 N 0.1528(2) 0.6654(2) 0.47281(18) 0.0200(12) Uani 1 d .
H2 H 0.1246 0.6892 0.4802 0.024 Uiso 1 calc R
C1 C -0.2131(2) 0.7003(3) 0.5499(3) 0.0233(16) Uani 1 d .
C2 C -0.2534(3) 0.7307(3) 0.5195(3) 0.0301(17) Uani 1 d .
H2 H -0.2929 0.7304 0.5247 0.036 Uiso 1 calc R
C3 C -0.2315(3) 0.7616(3) 0.4808(3) 0.0328(18) Uani 1 d .
H3 H -0.2542 0.7828 0.4573 0.039 Uiso 1 calc R
C4 C -0.1706(3) 0.7572(3) 0.4811(2) 0.0232(15) Uani 1 d .
C5 C -0.1319(3) 0.7797(3) 0.4480(3) 0.0260(16) Uani 1 d .
C6 C -0.1377(3) 0.8225(3) 0.4095(2) 0.0286(17) Uani 1 d .
H6 H -0.1720 0.8437 0.4012 0.034 Uiso 1 calc R
C7 C -0.0876(3) 0.8303(3) 0.3849(3) 0.0322(18) Uani 1 d .
H7 H -0.0852 0.8570 0.3586 0.039 Uiso 1 calc R
C8 C -0.0412(3) 0.7941(3) 0.4037(2) 0.0243(16) Uani 1 d .
C9 C 0.0161(3) 0.7865(3) 0.3884(2) 0.0187(14) Uani 1 d .
C10 C 0.0446(3) 0.8074(3) 0.3480(2) 0.0261(16) Uani 1 d .
H10 H 0.0274 0.8335 0.3244 0.031 Uiso 1 calc R
C11 C 0.1000(3) 0.7855(3) 0.3469(3) 0.0286(16) Uani 1 d .
H11 H 0.1240 0.7956 0.3223 0.034 Uiso 1 calc R
C12 C 0.1182(3) 0.7465(3) 0.3857(2) 0.0221(15) Uani 1 d .
C13 C 0.1719(3) 0.7141(3) 0.3939(2) 0.0201(14) Uani 1 d .
C14 C 0.1845(3) 0.6738(3) 0.4326(2) 0.0191(14) Uani 1 d .
C15 C 0.2281(3) 0.6265(3) 0.4359(3) 0.0294(17) Uani 1 d .
H15 H 0.2572 0.6208 0.4145 0.035 Uiso 1 calc R
C16 C 0.2198(3) 0.5912(3) 0.4756(3) 0.0380(19) Uani 1 d .
H16 H 0.2422 0.5568 0.4858 0.046 Uiso 1 calc R
C17 C 0.1717(3) 0.6151(3) 0.4990(2) 0.0247(16) Uani 1 d .
C18 C 0.1476(2) 0.5888(3) 0.5392(2) 0.0181(14) Uani 1 d .
C19 C 0.0946(3) 0.6035(3) 0.5578(2) 0.0180(14) Uani 1 d .
C20 C 0.0481(3) 0.6446(3) 0.5425(2) 0.0233(15) Uani 1 d .
H20 H 0.0506 0.6725 0.5169 0.028 Uiso 1 calc R
C21 C 0.0014(3) 0.6400(3) 0.5674(2) 0.0218(15) Uani 1 d .
H21 H -0.0314 0.6645 0.5606 0.026 Uiso 1 calc R
C22 C 0.0047(3) 0.5943(3) 0.6056(2) 0.0213(15) Uani 1 d .
C23 C -0.0341(3) 0.5734(3) 0.6378(2) 0.0213(15) Uani 1 d .
C24 C -0.0943(3) 0.5913(3) 0.6378(3) 0.0281(16) Uani 1 d .
C25 C -0.1344(3) 0.5641(4) 0.6701(3) 0.0375(19) Uani 1 d .
H25 H -0.1259 0.5356 0.6950 0.045 Uiso 1 calc R
C26 C -0.1864(3) 0.5886(4) 0.6566(3) 0.040(2) Uani 1 d .
H26 H -0.2212 0.5801 0.6707 0.048 Uiso 1 calc R
C27 C -0.1790(3) 0.6301(3) 0.6170(2) 0.0231(15) Uani 1 d .
C28 C -0.2226(3) 0.6618(3) 0.5903(3) 0.0275(16) Uani 1 d .
C29 C 0.2154(3) 0.7197(3) 0.3567(2) 0.0238(15) Uani 1 d .
C30 C 0.2634(3) 0.7606(3) 0.3673(3) 0.0262(16) Uani 1 d .
C31 C 0.3045(3) 0.7663(3) 0.3325(3) 0.0321(17) Uani 1 d .
H31 H 0.3358 0.7933 0.3387 0.038 Uiso 1 calc R
C32 C 0.3007(3) 0.7337(4) 0.2892(3) 0.043(2) Uani 1 d .
C33 C 0.2549(3) 0.6939(4) 0.2809(3) 0.041(2) Uani 1 d .
H33 H 0.2528 0.6703 0.2526 0.049 Uiso 1 calc R
C34 C 0.2103(3) 0.6868(3) 0.3135(3) 0.0353(19) Uani 1 d .
C35 C 0.2706(3) 0.7946(4) 0.4146(3) 0.0390(19) Uani 1 d .
H35A H 0.3006 0.8258 0.4129 0.059 Uiso 1 calc R
H35B H 0.2811 0.7651 0.4398 0.059 Uiso 1 calc R
H35C H 0.2348 0.8149 0.4213 0.059 Uiso 1 calc R
C36 C 0.3466(4) 0.7414(5) 0.2529(3) 0.066(3) Uani 1 d .
H36A H 0.3285 0.7424 0.2209 0.099 Uiso 1 calc R
H36B H 0.3733 0.7067 0.2557 0.099 Uiso 1 calc R
H36C H 0.3673 0.7801 0.2591 0.099 Uiso 1 calc R
C37 C 0.1604(4) 0.6418(5) 0.3012(4) 0.069(3) Uani 1 d .
H37A H 0.1541 0.6156 0.3287 0.103 Uiso 1 calc R
H37B H 0.1697 0.6159 0.2744 0.103 Uiso 1 calc R
H37C H 0.1259 0.6655 0.2929 0.103 Uiso 1 calc R
C38 C -0.2840(3) 0.6489(4) 0.6017(3) 0.0315(18) Uani 1 d .
C39 C -0.3117(4) 0.6863(5) 0.6332(4) 0.072(3) Uani 1 d .
C40 C -0.3675(4) 0.6705(6) 0.6456(5) 0.093(4) Uani 1 d .
H40 H -0.3866 0.6965 0.6666 0.112 Uiso 1 calc R
C41 C -0.3948(3) 0.6176(5) 0.6276(4) 0.061(3) Uani 1 d .
C42 C -0.3676(4) 0.5819(4) 0.5974(4) 0.072(3) Uani 1 d .
H42 H -0.3859 0.5459 0.5850 0.087 Uiso 1 calc R
C43 C -0.3111(4) 0.5969(4) 0.5831(4) 0.068(3) Uani 1 d .
C44 C -0.2805(5) 0.7447(8) 0.6560(7) 0.189(11) Uani 1 d .
H44A H -0.2495 0.7311 0.6781 0.284 Uiso 1 calc R
H44B H -0.3077 0.7692 0.6729 0.284 Uiso 1 calc R
H44C H -0.2650 0.7698 0.6310 0.284 Uiso 1 calc R
C45 C -0.4552(4) 0.5994(5) 0.6425(5) 0.087(4) Uani 1 d .
H45A H -0.4840 0.6192 0.6213 0.130 Uiso 1 calc R
H45B H -0.4598 0.6130 0.6751 0.130 Uiso 1 calc R
H45C H -0.4597 0.5545 0.6406 0.130 Uiso 1 calc R
C46 C -0.2817(5) 0.5536(7) 0.5486(7) 0.180(10) Uani 1 d .
H46A H -0.2440 0.5699 0.5428 0.271 Uiso 1 calc R
H46B H -0.3046 0.5513 0.5187 0.271 Uiso 1 calc R
H46C H -0.2780 0.5123 0.5626 0.271 Uiso 1 calc R
C47 C -0.0151(3) 0.5241(3) 0.6729(2) 0.0188(14) Uani 1 d .
C48 C -0.0257(3) 0.4596(3) 0.6622(2) 0.0244(16) Uani 1 d .
C49 C -0.0105(3) 0.4151(3) 0.6979(3) 0.0276(17) Uani 1 d .
H49 H -0.0181 0.3729 0.6914 0.033 Uiso 1 calc R
C50 C 0.0154(3) 0.4312(3) 0.7422(2) 0.0248(16) Uani 1 d .
C51 C 0.0273(3) 0.4949(3) 0.7514(2) 0.0262(16) Uani 1 d .
H51 H 0.0460 0.5061 0.7807 0.031 Uiso 1 calc R
C52 C 0.0121(3) 0.5421(3) 0.7179(2) 0.0243(15) Uani 1 d .
C53 C 0.0241(3) 0.6096(3) 0.7298(3) 0.0374(19) Uani 1 d .
H53A H -0.0120 0.6315 0.7325 0.056 Uiso 1 calc R
H53B H 0.0452 0.6284 0.7047 0.056 Uiso 1 calc R
H53C H 0.0466 0.6122 0.7599 0.056 Uiso 1 calc R
C54 C 0.0325(3) 0.3805(4) 0.7792(3) 0.0379(19) Uani 1 d .
H54A H 0.0048 0.3467 0.7767 0.057 Uiso 1 calc R
H54B H 0.0332 0.3982 0.8110 0.057 Uiso 1 calc R
H54C H 0.0703 0.3645 0.7731 0.057 Uiso 1 calc R
C55 C -0.0537(3) 0.4404(3) 0.6135(3) 0.0347(18) Uani 1 d .
H55A H -0.0337 0.4602 0.5882 0.052 Uiso 1 calc R
H55B H -0.0937 0.4533 0.6115 0.052 Uiso 1 calc R
H55C H -0.0516 0.3954 0.6101 0.052 Uiso 1 calc R
C56 C 0.1795(3) 0.5322(3) 0.5608(2) 0.0202(15) Uani 1 d .
C57 C 0.2244(2) 0.5404(3) 0.5977(2) 0.0209(15) Uani 1 d .
C58 C 0.2524(3) 0.4867(3) 0.6160(2) 0.0225(15) Uani 1 d .
H58 H 0.2816 0.4911 0.6402 0.027 Uiso 1 calc R
C59 C 0.2381(3) 0.4270(3) 0.5993(2) 0.0213(15) Uani 1 d .
C60 C 0.1950(3) 0.4201(3) 0.5629(2) 0.0274(16) Uani 1 d .
H60 H 0.1860 0.3802 0.5510 0.033 Uiso 1 calc R
C61 C 0.1649(3) 0.4722(3) 0.5437(2) 0.0229(15) Uani 1 d .
C62 C 0.2398(3) 0.6051(3) 0.6171(3) 0.0353(18) Uani 1 d .
H62A H 0.2062 0.6240 0.6300 0.053 Uiso 1 calc R
H62B H 0.2529 0.6309 0.5916 0.053 Uiso 1 calc R
H62C H 0.2700 0.6016 0.6422 0.053 Uiso 1 calc R
C63 C 0.2687(3) 0.3691(3) 0.6208(3) 0.0342(18) Uani 1 d .
H63A H 0.2404 0.3401 0.6318 0.051 Uiso 1 calc R
H63B H 0.2944 0.3815 0.6476 0.051 Uiso 1 calc R
H63C H 0.2906 0.3491 0.5967 0.051 Uiso 1 calc R
C64 C 0.1189(3) 0.4625(3) 0.5035(3) 0.0320(17) Uani 1 d .
H64A H 0.0830 0.4805 0.5126 0.048 Uiso 1 calc R
H64B H 0.1137 0.4182 0.4977 0.048 Uiso 1 calc R
H64C H 0.1306 0.4826 0.4747 0.048 Uiso 1 calc R
S5 S 1.05083(6) -0.02580(8) 0.37475(6) 0.0180(3) Uani 1 d .
S6 S 0.96114(6) -0.03832(7) 0.44973(6) 0.0171(3) Uani 1 d .
S7 S 0.83257(7) -0.01706(9) 0.46457(6) 0.0253(4) Uani 1 d .
S8 S 0.83692(6) 0.06791(8) 0.24128(6) 0.0184(4) Uani 1 d .
N3 N 0.7471(2) 0.0185(3) 0.38690(18) 0.0215(12) Uani 1 d .
H3A H 0.7804 0.0003 0.3888 0.026 Uiso 1 calc R
N4 N 1.0353(2) 0.0167(2) 0.27397(17) 0.0185(12) Uani 1 d .
H4 H 1.0158 -0.0028 0.2948 0.022 Uiso 1 calc R
C65 C 1.1192(2) -0.0344(3) 0.3525(2) 0.0152(13) Uiso 1 d .
C66 C 1.1556(3) -0.0678(3) 0.3861(2) 0.0189(14) Uani 1 d .
C67 C 1.1276(3) -0.0866(3) 0.4271(2) 0.0215(15) Uani 1 d .
H67 H 1.1458 -0.1100 0.4520 0.026 Uiso 1 calc R
C68 C 1.0700(3) -0.0672(3) 0.4274(2) 0.0159(13) Uani 1 d .
C69 C 1.0269(3) -0.0766(3) 0.4606(2) 0.0154(13) Uani 1 d .
C70 C 1.0244(3) -0.1160(3) 0.5006(2) 0.0192(14) Uani 1 d .
H70 H 1.0559 -0.1398 0.5126 0.023 Uiso 1 calc R
C71 C 0.9716(3) -0.1165(3) 0.5208(2) 0.0244(15) Uani 1 d .
H71 H 0.9638 -0.1405 0.5477 0.029 Uiso 1 calc R
C72 C 0.9308(3) -0.0774(3) 0.4972(2) 0.0171(14) Uani 1 d .
C73 C 0.8701(3) -0.0684(3) 0.5025(2) 0.0177(14) Uani 1 d .
C74 C 0.8335(3) -0.1000(3) 0.5320(2) 0.0283(16) Uani 1 d .
H74 H 0.8464 -0.1285 0.5557 0.034 Uiso 1 calc R
C75 C 0.7754(3) -0.0846(3) 0.5227(2) 0.0249(16) Uani 1 d .
H75 H 0.7457 -0.1009 0.5402 0.030 Uiso 1 calc R
C76 C 0.7658(3) -0.0426(3) 0.4847(2) 0.0275(17) Uani 1 d .
C77 C 0.7129(3) -0.0172(4) 0.4655(3) 0.0353(19) Uani 1 d .
C78 C 0.7069(3) 0.0155(4) 0.4222(2) 0.0339(19) Uani 1 d .
C79 C 0.6598(3) 0.0532(5) 0.4047(3) 0.056(3) Uani 1 d .
H79 H 0.6265 0.0609 0.4209 0.067 Uiso 1 calc R
C80 C 0.6706(3) 0.0764(4) 0.3608(3) 0.046(2) Uani 1 d .
H80 H 0.6462 0.1022 0.3416 0.055 Uiso 1 calc R
C81 C 0.7267(2) 0.0540(3) 0.3490(2) 0.0217(15) Uani 1 d .
C82 C 0.7532(3) 0.0654(3) 0.3063(2) 0.0188(14) Uani 1 d .
C83 C 0.8126(2) 0.0569(3) 0.2995(2) 0.0166(13) Uani 1 d .
C84 C 0.8618(2) 0.0463(3) 0.3329(2) 0.0148(13) Uani 1 d .
H84 H 0.8586 0.0405 0.3658 0.018 Uiso 1 calc R
C85 C 0.9124(2) 0.0455(3) 0.3119(2) 0.0185(14) Uani 1 d .
H85 H 0.9473 0.0379 0.3293 0.022 Uiso 1 calc R
C86 C 0.9093(3) 0.0569(3) 0.2609(2) 0.0206(15) Uani 1 d .
C87 C 0.9510(3) 0.0636(3) 0.2280(2) 0.0201(14) Uani 1 d .
C88 C 1.0121(2) 0.0511(3) 0.2373(2) 0.0202(14) Uani 1 d .
C89 C 1.0578(3) 0.0743(3) 0.2102(2) 0.0289(17) Uani 1 d .
H89 H 1.0537 0.0991 0.1826 0.035 Uiso 1 calc R
C90 C 1.1089(3) 0.0533(3) 0.2320(3) 0.0293(17) Uani 1 d .
H90 H 1.1458 0.0612 0.2217 0.035 Uiso 1 calc R
C91 C 1.0955(2) 0.0169(3) 0.2735(3) 0.0224(15) Uani 1 d .
C92 C 1.1347(3) -0.0098(3) 0.3084(2) 0.0206(14) Uani 1 d .
C93 C 1.1988(3) -0.0037(3) 0.3016(2) 0.0222(15) Uani 1 d .
C94 C 1.2271(3) 0.0498(3) 0.3201(2) 0.0254(16) Uani 1 d .
C95 C 1.2875(3) 0.0531(4) 0.3171(2) 0.0306(17) Uani 1 d .
H95 H 1.3070 0.0889 0.3286 0.037 Uiso 1 calc R
C96 C 1.3187(3) 0.0053(4) 0.2977(3) 0.042(2) Uani 1 d .
C97 C 1.2892(3) -0.0470(4) 0.2816(3) 0.0331(18) Uani 1 d .
H97 H 1.3102 -0.0800 0.2692 0.040 Uiso 1 calc R
C98 C 1.2293(3) -0.0535(3) 0.2825(3) 0.0318(18) Uani 1 d .
C99 C 1.1943(3) 0.1026(3) 0.3421(3) 0.0358(18) Uani 1 d .
H99A H 1.2206 0.1282 0.3616 0.054 Uiso 1 calc R
H99B H 1.1653 0.0854 0.3618 0.054 Uiso 1 calc R
H99C H 1.1758 0.1278 0.3169 0.054 Uiso 1 calc R
C100 C 1.3836(3) 0.0116(4) 0.2961(3) 0.051(3) Uani 1 d .
H10D H 1.3924 0.0414 0.2716 0.076 Uiso 1 calc R
H10E H 1.4000 -0.0285 0.2889 0.076 Uiso 1 calc R
H10F H 1.3995 0.0261 0.3268 0.076 Uiso 1 calc R
C101 C 1.1988(3) -0.1128(4) 0.2632(3) 0.047(2) Uani 1 d .
H11D H 1.2003 -0.1142 0.2287 0.071 Uiso 1 calc R
H11E H 1.1590 -0.1123 0.2716 0.071 Uiso 1 calc R
H11F H 1.2178 -0.1493 0.2771 0.071 Uiso 1 calc R
C102 C 0.65995(19) -0.0312(3) 0.49274(18) 0.050(2) Uani 1 d G
C103 C 0.6191(3) -0.0745(5) 0.4745(3) 0.185(10) Uani 1 d G
C104 C 0.5691(3) -0.0854(5) 0.4987(3) 0.32(2) Uani 1 d G
H104 H 0.5418 -0.1143 0.4865 0.386 Uiso 1 calc R
C105 C 0.5598(3) -0.0530(5) 0.5411(3) 0.216(12) Uani 1 d G
C106 C 0.6006(2) -0.0097(4) 0.55930(19) 0.062(3) Uani 1 d G
H106 H 0.5944 0.0119 0.5877 0.075 Uiso 1 calc R
C107 C 0.6507(2) 0.0012(3) 0.53514(18) 0.0354(18) Uani 1 d G
C108 C 0.6274(6) -0.1109(9) 0.4273(5) 0.210(12) Uani 1 d .
H18D H 0.6244 -0.1553 0.4332 0.315 Uiso 1 calc R
H18E H 0.6650 -0.1016 0.4160 0.315 Uiso 1 calc R
H18F H 0.5981 -0.0985 0.4033 0.315 Uiso 1 calc R
C109 C 0.4941(7) -0.0335(10) 0.5578(7) 0.074(7) Uani 0.50 d P
C209 C 0.5164(11) -0.0906(12) 0.5777(10) 0.101(10) Uani 0.50 d P
C110 C 0.6939(3) 0.0441(4) 0.5578(3) 0.054(3) Uani 1 d .
H10G H 0.7249 0.0201 0.5733 0.080 Uiso 1 calc R
H10H H 0.6760 0.0696 0.5813 0.080 Uiso 1 calc R
H10I H 0.7090 0.0708 0.5336 0.080 Uiso 1 calc R
C111 C 0.7161(2) 0.0906(3) 0.2645(2) 0.0166(14) Uani 1 d .
C112 C 0.7127(2) 0.1552(3) 0.2572(2) 0.0197(14) Uani 1 d .
C113 C 0.6759(3) 0.1764(3) 0.2187(2) 0.0211(15) Uani 1 d .
H113 H 0.6722 0.2195 0.2136 0.025 Uiso 1 calc R
C114 C 0.6447(2) 0.1354(3) 0.1877(2) 0.0214(15) Uani 1 d .
C116 C 0.6847(2) 0.0479(3) 0.2345(2) 0.0178(14) Uani 1 d .
C115 C 0.6489(2) 0.0725(3) 0.1966(2) 0.0198(14) Uani 1 d .
H115 H 0.6273 0.0448 0.1768 0.024 Uiso 1 calc R
C117 C 0.7463(3) 0.2004(3) 0.2893(3) 0.0373(19) Uani 1 d .
H17D H 0.7329 0.1979 0.3213 0.056 Uiso 1 calc R
H17E H 0.7407 0.2424 0.2772 0.056 Uiso 1 calc R
H17F H 0.7867 0.1899 0.2900 0.056 Uiso 1 calc R
C118 C 0.6072(3) 0.1606(4) 0.1460(3) 0.0346(19) Uani 1 d .
H18D H 0.5744 0.1820 0.1579 0.052 Uiso 1 calc R
H18E H 0.5940 0.1263 0.1256 0.052 Uiso 1 calc R
H18F H 0.6293 0.1895 0.1278 0.052 Uiso 1 calc R
C119 C 0.6884(3) -0.0219(3) 0.2422(2) 0.0243(15) Uani 1 d .
H19D H 0.6626 -0.0428 0.2190 0.036 Uiso 1 calc R
H19E H 0.6775 -0.0318 0.2742 0.036 Uiso 1 calc R
H19F H 0.7274 -0.0358 0.2384 0.036 Uiso 1 calc R
C120 C 0.9345(3) 0.0859(4) 0.1783(3) 0.035(2) Uani 1 d U
C122 C 0.9243(3) 0.1687(7) 0.1196(5) 0.089(5) Uani 1 d .
H122 H 0.9278 0.2111 0.1116 0.106 Uiso 1 calc R
C121 C 0.9348(3) 0.1506(4) 0.1685(3) 0.045(2) Uani 1 d .
C123 C 0.9096(5) 0.1282(8) 0.0845(4) 0.089(5) Uani 1 d .
C124 C 0.9077(4) 0.0641(7) 0.0943(3) 0.075(4) Uani 1 d .
H124 H 0.8991 0.0360 0.0693 0.090 Uiso 1 calc R
C125 C 0.9186(3) 0.0414(5) 0.1408(3) 0.048(2) Uani 1 d .
C126 C 0.9480(4) 0.1975(4) 0.2072(4) 0.069(3) Uani 1 d .
H16D H 0.9217 0.1920 0.2324 0.104 Uiso 1 calc R
H16E H 0.9438 0.2392 0.1941 0.104 Uiso 1 calc R
H16F H 0.9871 0.1916 0.2201 0.104 Uiso 1 calc R
C128 C 0.9129(4) -0.0263(4) 0.1533(3) 0.053(3) Uani 1 d .
H18G H 0.8794 -0.0322 0.1716 0.080 Uiso 1 calc R
H18H H 0.9469 -0.0397 0.1720 0.080 Uiso 1 calc R
H18I H 0.9088 -0.0508 0.1242 0.080 Uiso 1 calc R
C127 C 0.8975(5) 0.1513(9) 0.0313(4) 0.153(8) Uani 1 d .
H17G H 0.8598 0.1371 0.0194 0.230 Uiso 1 calc R
H17H H 0.9264 0.1345 0.0114 0.230 Uiso 1 calc R
H17I H 0.8987 0.1965 0.0304 0.230 Uiso 1 calc R
C129 C 0.2212(3) 0.8057(4) 0.5491(3) 0.040(2) Uani 1 d .
C130 C 0.1568(3) 0.8038(3) 0.5580(3) 0.0309(17) Uani 1 d .
O1 O 0.1248(2) 0.7717(2) 0.53087(17) 0.0320(12) Uani 1 d .
O2 O 0.1429(2) 0.8413(3) 0.5899(2) 0.0470(15) Uani 1 d .
F1 F 0.2547(2) 0.8143(3) 0.58770(18) 0.084(2) Uani 1 d .
F2 F 0.2324(2) 0.8527(2) 0.51877(19) 0.0658(15) Uani 1 d .
F3 F 0.23861(18) 0.7521(2) 0.52806(17) 0.0533(13) Uani 1 d .
C131 C -0.0327(3) 0.7905(3) 0.6587(3) 0.0325(17) Uani 1 d .
C132 C 0.0307(3) 0.7877(4) 0.6437(3) 0.0345(18) Uani 1 d .
O3 O 0.0423(2) 0.8342(2) 0.61641(18) 0.0370(12) Uani 1 d .
O4 O 0.0616(3) 0.7453(3) 0.6568(3) 0.075(2) Uani 1 d .
F4 F -0.04125(18) 0.8420(2) 0.68469(17) 0.0507(12) Uani 1 d .
F5 F -0.06947(18) 0.7926(2) 0.61994(16) 0.0514(12) Uani 1 d .
F6 F -0.0467(2) 0.7417(2) 0.68409(19) 0.0650(15) Uani 1 d .
C133 C 0.9224(4) 0.8217(4) 0.2362(3) 0.051(2) Uani 1 d .
C134 C 0.9220(4) 0.8847(3) 0.2640(3) 0.0350(19) Uani 1 d .
O5 O 0.8745(2) 0.9061(2) 0.2762(2) 0.0427(14) Uani 1 d .
O6 O 0.9707(2) 0.9068(2) 0.27425(18) 0.0405(13) Uani 1 d .
F7 F 0.9282(2) 0.7745(2) 0.2679(2) 0.0662(15) Uani 1 d .
F8 F 0.8723(3) 0.8109(3) 0.2114(2) 0.0853(19) Uani 1 d .
F9 F 0.9650(3) 0.8155(3) 0.2085(3) 0.116(3) Uani 1 d .
C135 C 0.7531(4) 0.8599(4) 0.3129(4) 0.053(3) Uani 1 d .
C136 C 0.6989(4) 0.8204(5) 0.3153(6) 0.094(5) Uani 1 d .
O7 O 0.7826(2) 0.8486(2) 0.2749(2) 0.0467(15) Uani 1 d .
O8 O 0.7640(3) 0.8974(3) 0.3451(2) 0.0560(17) Uani 1 d .
F10 F 0.6536(2) 0.8531(3) 0.3210(2) 0.0707(16) Uani 1 d .
F11A F 0.6961(6) 0.7970(6) 0.3696(5) 0.089(5) Uani 0.45 d P
F11 F 0.6754(4) 0.8150(5) 0.2601(4) 0.067(3) Uani 0.55 d P
F12 F 0.7002(3) 0.7669(3) 0.3101(4) 0.140(4) Uani 1 d .

loop_
_atom_site_aniso_label
_atom_site_aniso_U_11
_atom_site_aniso_U_22
_atom_site_aniso_U_33
_atom_site_aniso_U_23
_atom_site_aniso_U_13
_atom_site_aniso_U_12
S1 0.0148(8) 0.0259(9) 0.0263(10) -0.0023(7) -0.0083(7) 0.0022(7)
S2 0.0248(8) 0.0198(9) 0.0206(9) 0.0014(7) -0.0120(7) 0.0002(7)
S3 0.0282(9) 0.0239(9) 0.0144(9) 0.0058(7) -0.0046(7) 0.0024(7)
S4 0.0159(8) 0.0241(9) 0.0138(8) 0.0045(7) -0.0007(6) 0.0016(7)
N1 0.026(3) 0.024(3) 0.024(3) -0.001(3) 0.004(3) -0.002(3)
N2 0.019(3) 0.020(3) 0.021(3) 0.005(2) -0.004(2) 0.003(2)
C1 0.007(3) 0.024(4) 0.039(4) -0.009(3) 0.002(3) 0.006(3)
C2 0.014(3) 0.022(4) 0.054(5) 0.000(3) -0.002(3) -0.001(3)
C3 0.025(4) 0.027(4) 0.043(5) -0.009(3) -0.025(3) 0.004(3)
C4 0.025(4) 0.017(3) 0.027(4) -0.006(3) -0.010(3) 0.010(3)
C5 0.027(4) 0.019(4) 0.029(4) -0.011(3) -0.018(3) 0.008(3)
C6 0.037(4) 0.024(4) 0.023(4) -0.006(3) -0.019(3) 0.013(3)
C7 0.050(5) 0.023(4) 0.022(4) -0.004(3) -0.020(4) 0.007(3)
C8 0.034(4) 0.025(4) 0.012(3) -0.002(3) -0.014(3) -0.008(3)
C9 0.032(4) 0.014(3) 0.009(3) 0.001(3) -0.014(3) -0.001(3)
C10 0.042(4) 0.023(4) 0.011(4) 0.005(3) -0.015(3) -0.011(3)
C11 0.035(4) 0.028(4) 0.022(4) -0.001(3) -0.003(3) -0.012(3)
C12 0.028(4) 0.026(4) 0.012(3) 0.006(3) -0.002(3) -0.010(3)
C13 0.032(4) 0.013(3) 0.016(4) -0.008(3) 0.000(3) -0.006(3)
C14 0.024(3) 0.023(4) 0.011(3) -0.002(3) 0.005(3) -0.005(3)
C15 0.040(4) 0.024(4) 0.026(4) 0.004(3) 0.021(3) 0.001(3)
C16 0.045(5) 0.036(4) 0.035(5) 0.009(4) 0.020(4) 0.021(4)
C17 0.021(3) 0.032(4) 0.022(4) 0.002(3) 0.005(3) 0.008(3)
C18 0.015(3) 0.021(4) 0.017(3) -0.008(3) -0.007(3) 0.009(3)
C19 0.021(3) 0.018(3) 0.014(3) 0.008(3) -0.005(3) -0.003(3)
C20 0.024(4) 0.025(4) 0.021(4) 0.011(3) -0.001(3) 0.000(3)
C21 0.018(3) 0.026(4) 0.021(4) 0.003(3) 0.002(3) 0.000(3)
C22 0.021(3) 0.022(4) 0.020(4) -0.002(3) -0.005(3) 0.003(3)
C23 0.018(3) 0.027(4) 0.019(4) -0.004(3) -0.005(3) -0.008(3)
C24 0.027(4) 0.029(4) 0.028(4) 0.003(3) 0.003(3) 0.001(3)
C25 0.030(4) 0.045(5) 0.037(5) 0.009(4) 0.007(3) 0.008(4)
C26 0.021(4) 0.054(5) 0.046(5) 0.006(4) 0.012(4) 0.015(4)
C27 0.014(3) 0.024(4) 0.032(4) -0.002(3) 0.005(3) -0.001(3)
C28 0.023(4) 0.025(4) 0.035(4) -0.013(3) 0.003(3) -0.004(3)
C29 0.029(4) 0.020(4) 0.022(4) 0.008(3) -0.006(3) -0.002(3)
C30 0.023(4) 0.024(4) 0.031(4) -0.003(3) -0.004(3) -0.003(3)
C31 0.027(4) 0.033(4) 0.036(5) -0.004(3) 0.004(3) -0.012(3)
C32 0.044(5) 0.040(5) 0.048(5) -0.003(4) 0.022(4) -0.015(4)
C33 0.045(5) 0.055(5) 0.023(4) -0.013(4) 0.011(4) -0.011(4)
C34 0.041(4) 0.039(5) 0.027(4) -0.007(3) 0.006(3) -0.026(4)
C35 0.032(4) 0.046(5) 0.040(5) -0.011(4) 0.001(4) -0.003(4)
C36 0.067(6) 0.084(7) 0.050(6) -0.010(5) 0.033(5) -0.023(6)
C37 0.073(7) 0.074(7) 0.064(7) -0.031(5) 0.038(5) -0.037(5)
C38 0.015(3) 0.043(5) 0.037(5) 0.001(4) -0.001(3) 0.000(3)
C39 0.045(5) 0.073(7) 0.099(9) -0.040(6) 0.025(6) -0.017(5)
C40 0.051(6) 0.108(9) 0.126(11) -0.061(8) 0.047(7) -0.018(6)
C41 0.019(4) 0.065(7) 0.100(9) 0.001(6) 0.011(5) -0.006(4)
C42 0.031(5) 0.044(6) 0.143(11) -0.033(6) 0.022(6) -0.014(4)
C43 0.033(5) 0.043(5) 0.129(10) -0.038(6) 0.020(5) -0.015(4)
C44 0.078(8) 0.210(16) 0.29(2) -0.219(17) 0.116(12) -0.084(10)
C45 0.038(5) 0.101(9) 0.125(11) -0.007(8) 0.031(6) -0.010(6)
C46 0.074(8) 0.144(13) 0.33(2) -0.198(16) 0.064(12) -0.047(8)
C47 0.021(3) 0.020(3) 0.016(3) 0.009(3) 0.004(3) 0.002(3)
C48 0.015(3) 0.038(4) 0.021(4) 0.005(3) 0.003(3) -0.002(3)
C49 0.014(3) 0.030(4) 0.040(5) 0.004(3) 0.009(3) -0.004(3)
C50 0.018(3) 0.036(4) 0.020(4) 0.004(3) 0.002(3) 0.007(3)
C51 0.019(3) 0.049(5) 0.010(3) -0.002(3) 0.001(3) -0.001(3)
C52 0.024(3) 0.032(4) 0.017(4) 0.002(3) 0.004(3) -0.003(3)
C53 0.042(4) 0.039(5) 0.031(5) -0.006(4) 0.002(4) 0.004(4)
C54 0.031(4) 0.050(5) 0.032(5) 0.012(4) 0.000(3) 0.004(4)
C55 0.038(4) 0.028(4) 0.037(5) -0.002(3) -0.007(4) -0.006(3)
C56 0.019(3) 0.026(4) 0.017(3) 0.010(3) 0.002(3) 0.011(3)
C57 0.012(3) 0.019(4) 0.031(4) 0.004(3) 0.002(3) -0.004(3)
C58 0.011(3) 0.033(4) 0.023(4) 0.003(3) -0.004(3) 0.005(3)
C59 0.019(3) 0.022(4) 0.024(4) 0.003(3) 0.006(3) 0.000(3)
C60 0.033(4) 0.028(4) 0.022(4) -0.009(3) -0.004(3) 0.003(3)
C61 0.023(3) 0.023(4) 0.022(4) 0.001(3) -0.002(3) 0.007(3)
C62 0.027(4) 0.035(4) 0.042(5) 0.000(4) -0.014(3) -0.003(3)
C63 0.030(4) 0.035(4) 0.036(5) 0.002(3) -0.007(3) 0.011(3)
C64 0.038(4) 0.022(4) 0.034(4) -0.005(3) -0.017(3) 0.007(3)
S5 0.0118(7) 0.0274(9) 0.0145(8) 0.0048(7) -0.0016(6) 0.0033(7)
S6 0.0170(8) 0.0211(9) 0.0129(8) 0.0012(6) -0.0014(6) -0.0015(7)
S7 0.0138(8) 0.0472(11) 0.0146(9) 0.0070(8) -0.0013(7) -0.0071(8)
S8 0.0123(7) 0.0251(9) 0.0169(9) 0.0037(7) -0.0060(6) 0.0023(7)
N3 0.008(2) 0.042(4) 0.014(3) -0.006(3) -0.004(2) 0.003(2)
N4 0.013(2) 0.030(3) 0.013(3) 0.010(2) 0.002(2) 0.000(2)
C66 0.022(3) 0.022(4) 0.012(3) -0.003(3) -0.010(3) -0.007(3)
C67 0.023(3) 0.027(4) 0.013(3) -0.006(3) -0.010(3) 0.004(3)
C68 0.024(3) 0.015(3) 0.009(3) -0.003(2) -0.001(3) 0.000(3)
C69 0.024(3) 0.014(3) 0.007(3) -0.003(2) -0.010(3) 0.006(3)
C70 0.024(3) 0.017(3) 0.015(3) -0.006(3) -0.011(3) -0.004(3)
C71 0.032(4) 0.021(4) 0.020(4) -0.009(3) -0.005(3) 0.002(3)
C72 0.027(3) 0.013(3) 0.011(3) -0.002(3) -0.003(3) -0.006(3)
C73 0.023(3) 0.026(4) 0.005(3) 0.001(3) 0.001(3) 0.000(3)
C74 0.040(4) 0.023(4) 0.023(4) -0.006(3) 0.014(3) -0.003(3)
C75 0.028(4) 0.028(4) 0.021(4) -0.008(3) 0.016(3) -0.005(3)
C76 0.023(4) 0.043(4) 0.017(4) -0.015(3) 0.009(3) -0.015(3)
C77 0.017(3) 0.064(5) 0.025(4) -0.017(4) 0.001(3) -0.011(4)
C78 0.010(3) 0.078(6) 0.014(4) -0.001(4) -0.002(3) 0.003(3)
C79 0.013(4) 0.136(9) 0.019(4) -0.001(5) 0.007(3) 0.012(5)
C80 0.010(3) 0.100(7) 0.027(5) -0.001(4) -0.001(3) 0.018(4)
C81 0.012(3) 0.037(4) 0.015(4) -0.012(3) -0.008(3) 0.005(3)
C82 0.017(3) 0.018(3) 0.021(4) -0.011(3) 0.002(3) 0.003(3)
C83 0.016(3) 0.022(3) 0.011(3) 0.003(3) -0.009(3) 0.006(3)
C84 0.010(3) 0.016(3) 0.017(3) 0.002(3) -0.006(3) -0.002(2)
C85 0.014(3) 0.016(3) 0.024(4) 0.003(3) -0.009(3) 0.000(3)
C86 0.017(3) 0.019(4) 0.024(4) 0.003(3) -0.012(3) 0.008(3)
C87 0.018(3) 0.026(4) 0.017(4) 0.003(3) 0.003(3) -0.004(3)
C88 0.012(3) 0.035(4) 0.015(3) 0.006(3) 0.006(3) 0.002(3)
C89 0.018(3) 0.048(5) 0.020(4) 0.010(3) -0.005(3) -0.005(3)
C90 0.013(3) 0.041(4) 0.034(4) 0.015(3) -0.002(3) -0.003(3)
C91 0.008(3) 0.024(4) 0.036(4) 0.003(3) 0.004(3) -0.006(3)
C92 0.017(3) 0.022(4) 0.022(4) 0.004(3) -0.002(3) -0.004(3)
C93 0.012(3) 0.033(4) 0.021(4) 0.018(3) -0.002(3) 0.000(3)
C94 0.024(3) 0.036(4) 0.016(4) 0.016(3) -0.007(3) -0.001(3)
C95 0.022(4) 0.052(5) 0.016(4) 0.008(3) -0.012(3) -0.009(4)
C96 0.006(3) 0.079(6) 0.039(5) 0.038(4) -0.001(3) 0.000(4)
C97 0.023(4) 0.040(5) 0.038(5) 0.022(4) 0.010(3) 0.008(4)
C98 0.031(4) 0.039(4) 0.027(4) 0.020(3) 0.011(3) 0.002(3)
C99 0.042(4) 0.038(5) 0.029(4) -0.007(3) 0.006(4) -0.009(4)
C100 0.010(3) 0.091(7) 0.052(6) 0.039(5) 0.000(3) 0.001(4)
C101 0.043(5) 0.037(5) 0.064(6) -0.001(4) 0.021(4) -0.005(4)
C102 0.014(4) 0.109(8) 0.027(4) -0.012(5) 0.008(3) -0.025(4)
C103 0.059(7) 0.41(3) 0.087(10) -0.164(14) 0.056(7) -0.132(12)
C104 0.149(15) 0.64(5) 0.188(19) -0.28(3) 0.142(14) -0.29(2)
C105 0.082(9) 0.45(3) 0.123(13) -0.161(17) 0.084(9) -0.163(15)
C106 0.036(5) 0.118(9) 0.035(5) -0.027(5) 0.011(4) -0.024(5)
C107 0.033(4) 0.053(5) 0.019(4) 0.007(4) -0.003(3) 0.002(4)
C108 0.115(11) 0.42(3) 0.100(11) -0.166(16) 0.065(9) -0.189(16)
C109 0.025(9) 0.114(19) 0.087(17) -0.015(14) 0.044(10) -0.010(11)
C209 0.11(2) 0.101(19) 0.10(2) -0.023(16) 0.077(17) -0.064(16)
C110 0.049(5) 0.057(6) 0.058(6) -0.021(5) 0.036(5) -0.017(4)
C111 0.011(3) 0.025(4) 0.014(3) 0.001(3) 0.003(3) 0.003(3)
C112 0.010(3) 0.018(4) 0.030(4) -0.007(3) -0.001(3) -0.001(3)
C113 0.016(3) 0.015(3) 0.033(4) 0.003(3) 0.004(3) 0.006(3)
C114 0.009(3) 0.035(4) 0.020(4) 0.008(3) -0.001(3) 0.009(3)
C116 0.012(3) 0.022(4) 0.020(4) 0.002(3) -0.001(3) 0.001(3)
C115 0.010(3) 0.020(4) 0.029(4) -0.002(3) 0.003(3) 0.011(3)
C117 0.036(4) 0.029(4) 0.044(5) -0.011(4) -0.013(4) 0.010(3)
C118 0.017(3) 0.041(5) 0.044(5) 0.016(4) -0.011(3) 0.003(3)
C119 0.022(3) 0.025(4) 0.025(4) 0.000(3) -0.013(3) 0.008(3)
C120 0.004(3) 0.077(6) 0.023(4) 0.017(4) -0.008(3) 0.000(3)
C122 0.014(4) 0.147(12) 0.104(10) 0.097(10) -0.008(5) 0.004(6)
C121 0.015(4) 0.062(6) 0.058(6) 0.037(5) -0.012(4) -0.001(4)
C123 0.040(6) 0.187(16) 0.041(7) 0.058(9) 0.004(5) 0.022(8)
C124 0.046(6) 0.152(12) 0.027(5) 0.016(6) -0.009(4) 0.044(7)
C125 0.025(4) 0.096(8) 0.022(4) 0.006(5) -0.009(3) 0.027(4)
C126 0.055(6) 0.049(6) 0.100(9) 0.046(6) -0.026(6) -0.023(5)
C128 0.045(5) 0.077(7) 0.035(5) -0.022(5) -0.018(4) 0.029(5)
C127 0.078(8) 0.31(2) 0.078(9) 0.130(12) 0.023(7) 0.076(11)
C129 0.038(4) 0.058(6) 0.023(4) -0.013(4) -0.013(4) -0.009(4)
C130 0.039(4) 0.033(4) 0.021(4) 0.002(3) 0.004(3) 0.006(4)
O1 0.036(3) 0.030(3) 0.029(3) -0.008(2) -0.002(2) 0.003(2)
O2 0.040(3) 0.059(4) 0.043(4) -0.025(3) 0.013(3) -0.011(3)
F1 0.042(3) 0.174(6) 0.033(3) -0.034(3) -0.020(2) -0.007(3)
F2 0.071(3) 0.064(3) 0.064(4) 0.005(3) 0.023(3) -0.025(3)
F3 0.036(2) 0.071(3) 0.053(3) -0.017(3) 0.001(2) 0.002(2)
C131 0.040(4) 0.033(4) 0.025(4) 0.006(3) 0.007(4) 0.004(4)
C132 0.040(4) 0.041(5) 0.021(4) 0.003(3) -0.003(3) 0.015(4)
O3 0.039(3) 0.038(3) 0.033(3) 0.008(2) -0.002(2) 0.001(2)
O4 0.052(4) 0.084(5) 0.089(5) 0.040(4) 0.014(4) 0.029(4)
F4 0.042(3) 0.054(3) 0.056(3) -0.026(2) 0.003(2) 0.006(2)
F5 0.041(3) 0.077(4) 0.035(3) -0.002(2) 0.001(2) -0.017(2)
F6 0.071(3) 0.054(3) 0.073(4) 0.028(3) 0.032(3) 0.008(3)
C133 0.068(6) 0.061(6) 0.026(5) -0.003(4) 0.016(4) -0.036(5)
C134 0.049(5) 0.031(4) 0.023(4) 0.014(3) -0.015(4) -0.020(4)
O5 0.043(3) 0.024(3) 0.058(4) -0.004(3) -0.015(3) -0.001(2)
O6 0.054(3) 0.030(3) 0.034(3) 0.012(2) -0.025(3) -0.007(3)
F7 0.079(4) 0.039(3) 0.081(4) -0.006(3) 0.004(3) -0.015(3)
F8 0.090(4) 0.092(4) 0.069(4) -0.039(3) -0.036(3) -0.022(3)
F9 0.145(6) 0.109(5) 0.104(5) -0.065(4) 0.086(5) -0.067(5)
C135 0.054(6) 0.020(4) 0.082(8) -0.003(5) -0.025(5) 0.021(4)
C136 0.042(6) 0.041(7) 0.198(17) -0.046(8) 0.000(7) 0.009(5)
O7 0.042(3) 0.031(3) 0.065(4) -0.010(3) -0.015(3) 0.008(3)
O8 0.069(4) 0.036(3) 0.060(4) 0.009(3) -0.030(3) 0.012(3)
F10 0.066(3) 0.076(4) 0.072(4) 0.017(3) 0.017(3) 0.018(3)
F11A 0.116(11) 0.072(9) 0.073(10) 0.068(8) -0.037(8) -0.020(8)
F11 0.047(5) 0.076(7) 0.079(8) -0.029(6) 0.019(5) -0.015(5)
F12 0.066(4) 0.048(4) 0.310(14) 0.012(6) 0.053(6) -0.001(3)

loop_
_atom_type_symbol
_atom_type_description
_atom_type_scat_dispersion_real
_atom_type_scat_dispersion_imag
_atom_type_scat_source
C C 0.0033 0.0016 'International Tables Vol C Tables 4.2.6.8 and 6.1.1.4'
H H 0.0000 0.0000 'International Tables Vol C Tables 4.2.6.8 and 6.1.1.4'
N N 0.0061 0.0033 'International Tables Vol C Tables 4.2.6.8 and 6.1.1.4'
S S 0.1246 0.1234 'International Tables Vol C Tables 4.2.6.8 and 6.1.1.4'
O O 0.0106 0.0060 'International Tables Vol C Tables 4.2.6.8 and 6.1.1.4'
F F 0.0171 0.0103 'International Tables Vol C Tables 4.2.6.8 and 6.1.1.4'

loop_
_geom_angle_atom_site_label_1
_geom_angle_atom_site_label_2
_geom_angle_atom_site_label_3
_geom_angle
C4 S1 C1 92.3(3)
C8 S2 C5 92.4(3)
C12 S3 C9 92.8(3)
C19 S4 C22 92.9(3)
C24 N1 C27 108.9(6)
C24 N1 H1 125.5
C27 N1 H1 125.5
C17 N2 C14 111.5(5)
C17 N2 H2 124.2
C14 N2 H2 124.2
C2 C1 C28 128.6(6)
C2 C1 S1 109.2(5)
C28 C1 S1 122.2(5)
C3 C2 C1 115.6(6)
C3 C2 H2 122.2
C1 C2 H2 122.2
C2 C3 C4 112.2(6)
C2 C3 H3 123.9
C4 C3 H3 123.9
C5 C4 C3 130.4(6)
C5 C4 S1 118.9(5)
C3 C4 S1 110.6(5)
C4 C5 C6 133.1(6)
C4 C5 S2 117.4(5)
C6 C5 S2 109.5(5)
C7 C6 C5 114.0(6)
C7 C6 H6 123.0
C5 C6 H6 123.0
C6 C7 C8 113.2(6)
C6 C7 H7 123.4
C8 C7 H7 123.4
C7 C8 C9 131.2(6)
C7 C8 S2 110.9(5)
C9 C8 S2 117.9(5)
C10 C9 C8 133.7(6)
C10 C9 S3 109.8(5)
C8 C9 S3 116.5(5)
C11 C10 C9 113.2(6)
C11 C10 H10 123.4
C9 C10 H10 123.4
C10 C11 C12 115.0(6)
C10 C11 H11 122.5
C12 C11 H11 122.5
C11 C12 C13 128.7(6)
C11 C12 S3 109.1(5)
C13 C12 S3 122.2(5)
C14 C13 C12 124.1(6)
C14 C13 C29 117.7(6)
C12 C13 C29 118.1(6)
N2 C14 C13 127.3(6)
N2 C14 C15 105.3(5)
C13 C14 C15 126.8(6)
C16 C15 C14 108.0(6)
C16 C15 H15 126.0
C14 C15 H15 126.0
C15 C16 C17 109.1(6)
C15 C16 H16 125.5
C17 C16 H16 125.5
N2 C17 C18 128.1(6)
N2 C17 C16 106.0(6)
C18 C17 C16 125.9(6)
C19 C18 C17 127.5(6)
C19 C18 C56 116.7(5)
C17 C18 C56 115.3(5)
C18 C19 C20 133.7(6)
C18 C19 S4 117.4(5)
C20 C19 S4 108.6(4)
C21 C20 C19 115.1(6)
C21 C20 H20 122.5
C19 C20 H20 122.5
C20 C21 C22 115.3(6)
C20 C21 H21 122.4
C22 C21 H21 122.4
C23 C22 C21 133.5(6)
C23 C22 S4 118.4(5)
C21 C22 S4 108.0(5)
C22 C23 C24 125.5(6)
C22 C23 C47 118.5(6)
C24 C23 C47 115.7(6)
N1 C24 C23 127.1(6)
N1 C24 C25 109.5(6)
C23 C24 C25 123.2(6)
C26 C25 C24 105.5(7)
C26 C25 H25 127.3
C24 C25 H25 127.3
C25 C26 C27 108.0(6)
C25 C26 H26 126.0
C27 C26 H26 126.0
N1 C27 C28 125.3(6)
N1 C27 C26 108.1(6)
C28 C27 C26 126.5(6)
C27 C28 C1 124.1(6)
C27 C28 C38 117.7(6)
C1 C28 C38 117.8(6)
C34 C29 C30 120.6(6)
C34 C29 C13 122.3(6)
C30 C29 C13 117.1(6)
C31 C30 C29 117.6(6)
C31 C30 C35 121.1(6)
C29 C30 C35 121.2(6)
C32 C31 C30 122.9(6)
C32 C31 H31 118.5
C30 C31 H31 118.5
C33 C32 C31 117.7(7)
C33 C32 C36 121.5(7)
C31 C32 C36 120.8(7)
C32 C33 C34 122.9(7)
C32 C33 H33 118.5
C34 C33 H33 118.5
C29 C34 C33 118.0(6)
C29 C34 C37 122.4(7)
C33 C34 C37 119.5(7)
C30 C35 H35A 109.5
C30 C35 H35B 109.5
H35A C35 H35B 109.5
C30 C35 H35C 109.5
H35A C35 H35C 109.5
H35B C35 H35C 109.5
C32 C36 H36A 109.5
C32 C36 H36B 109.5
H36A C36 H36B 109.5
C32 C36 H36C 109.5
H36A C36 H36C 109.5
H36B C36 H36C 109.5
C34 C37 H37A 109.5
C34 C37 H37B 109.5
H37A C37 H37B 109.5
C34 C37 H37C 109.5
H37A C37 H37C 109.5
H37B C37 H37C 109.5
C43 C38 C39 119.5(7)
C43 C38 C28 119.4(7)
C39 C38 C28 120.9(7)
C38 C39 C40 119.5(9)
C38 C39 C44 120.1(8)
C40 C39 C44 120.4(8)
C41 C40 C39 121.3(9)
C41 C40 H40 119.4
C39 C40 H40 119.4
C42 C41 C40 118.6(8)
C42 C41 C45 120.3(9)
C40 C41 C45 121.1(9)
C41 C42 C43 121.9(8)
C41 C42 H42 119.1
C43 C42 H42 119.1
C38 C43 C42 119.2(8)
C38 C43 C46 121.3(8)
C42 C43 C46 119.5(8)
C39 C44 H44A 109.5
C39 C44 H44B 109.5
H44A C44 H44B 109.5
C39 C44 H44C 109.5
H44A C44 H44C 109.5
H44B C44 H44C 109.5
C41 C45 H45A 109.5
C41 C45 H45B 109.5
H45A C45 H45B 109.5
C41 C45 H45C 109.5
H45A C45 H45C 109.5
H45B C45 H45C 109.5
C43 C46 H46A 109.5
C43 C46 H46B 109.5
H46A C46 H46B 109.5
C43 C46 H46C 109.5
H46A C46 H46C 109.5
H46B C46 H46C 109.5
C52 C47 C48 120.5(6)
C52 C47 C23 119.3(6)
C48 C47 C23 120.2(6)
C49 C48 C47 118.0(6)
C49 C48 C55 121.6(6)
C47 C48 C55 120.4(6)
C50 C49 C48 122.9(7)
C50 C49 H49 118.6
C48 C49 H49 118.6
C49 C50 C51 118.2(6)
C49 C50 C54 120.6(7)
C51 C50 C54 121.2(6)
C52 C51 C50 122.1(6)
C52 C51 H51 119.0
C50 C51 H51 119.0
C51 C52 C47 118.2(6)
C51 C52 C53 120.3(6)
C47 C52 C53 121.4(6)
C52 C53 H53A 109.5
C52 C53 H53B 109.5
H53A C53 H53B 109.5
C52 C53 H53C 109.5
H53A C53 H53C 109.5
H53B C53 H53C 109.5
C50 C54 H54A 109.5
C50 C54 H54B 109.5
H54A C54 H54B 109.5
C50 C54 H54C 109.5
H54A C54 H54C 109.5
H54B C54 H54C 109.5
C48 C55 H55A 109.5
C48 C55 H55B 109.5
H55A C55 H55B 109.5
C48 C55 H55C 109.5
H55A C55 H55C 109.5
H55B C55 H55C 109.5
C61 C56 C57 120.5(6)
C61 C56 C18 119.2(5)
C57 C56 C18 120.3(6)
C58 C57 C56 117.8(6)
C58 C57 C62 121.3(6)
C56 C57 C62 120.9(6)
C59 C58 C57 122.1(6)
C59 C58 H58 118.9
C57 C58 H58 118.9
C58 C59 C60 119.2(6)
C58 C59 C63 120.8(6)
C60 C59 C63 120.0(6)
C59 C60 C61 121.1(6)
C59 C60 H60 119.4
C61 C60 H60 119.4
C56 C61 C60 119.3(6)
C56 C61 C64 121.5(6)
C60 C61 C64 119.2(6)
C57 C62 H62A 109.5
C57 C62 H62B 109.5
H62A C62 H62B 109.5
C57 C62 H62C 109.5
H62A C62 H62C 109.5
H62B C62 H62C 109.5
C59 C63 H63A 109.5
C59 C63 H63B 109.5
H63A C63 H63B 109.5
C59 C63 H63C 109.5
H63A C63 H63C 109.5
H63B C63 H63C 109.5
C61 C64 H64A 109.5
C61 C64 H64B 109.5
H64A C64 H64B 109.5
C61 C64 H64C 109.5
H64A C64 H64C 109.5
H64B C64 H64C 109.5
C65 S5 C68 93.1(3)
C69 S6 C72 91.8(3)
C73 S7 C76 91.7(3)
C86 S8 C83 92.7(3)
C81 N3 C78 110.9(5)
C81 N3 H3A 124.5
C78 N3 H3A 124.5
C88 N4 C91 110.4(5)
C88 N4 H4 124.8
C91 N4 H4 124.8
C92 C65 C66 126.5(5)
C92 C65 S5 123.8(5)
C66 C65 S5 109.7(4)
C67 C66 C65 113.3(5)
C68 C67 C66 114.0(6)
C68 C67 H67 123.0
C66 C67 H67 123.0
C67 C68 C69 132.2(6)
C67 C68 S5 109.9(5)
C69 C68 S5 117.8(4)
C70 C69 C68 132.1(6)
C70 C69 S6 110.1(5)
C68 C69 S6 117.6(4)
C71 C70 C69 114.2(6)
C71 C70 H70 122.9
C69 C70 H70 122.9
C70 C71 C72 113.3(6)
C70 C71 H71 123.3
C72 C71 H71 123.3
C71 C72 C73 132.1(6)
C71 C72 S6 110.5(5)
C73 C72 S6 117.1(5)
C74 C73 C72 129.3(6)
C74 C73 S7 111.5(5)
C72 C73 S7 118.9(4)
C73 C74 C75 113.1(6)
C73 C74 H74 123.4
C75 C74 H74 123.4
C76 C75 C74 113.7(6)
C76 C75 H75 123.1
C74 C75 H75 123.1
C75 C76 C77 128.9(6)
C75 C76 S7 109.6(5)
C77 C76 S7 121.3(6)
C78 C77 C76 123.9(6)
C78 C77 C102 119.4(6)
C76 C77 C102 116.5(7)
C77 C78 N3 126.6(6)
C77 C78 C79 128.2(6)
N3 C78 C79 105.2(6)
C80 C79 C78 109.8(6)
C80 C79 H79 125.1
C78 C79 H79 125.1
C79 C80 C81 107.5(7)
C79 C80 H80 126.3
C81 C80 H80 126.3
N3 C81 C82 127.6(5)
N3 C81 C80 106.6(6)
C82 C81 C80 125.8(6)
C81 C82 C83 125.1(6)
C81 C82 C111 117.6(5)
C83 C82 C111 117.4(5)
C82 C83 C84 132.2(6)
C82 C83 S8 118.3(4)
C84 C83 S8 109.2(4)
C85 C84 C83 113.4(6)
C85 C84 H84 123.3
C83 C84 H84 123.3
C84 C85 C86 115.8(5)
C84 C85 H85 122.1
C86 C85 H85 122.1
C87 C86 C85 132.7(6)
C87 C86 S8 118.4(5)
C85 C86 S8 108.8(4)
C86 C87 C88 125.3(6)
C86 C87 C120 119.8(5)
C88 C87 C120 114.9(5)
N4 C88 C89 108.3(5)
N4 C88 C87 125.5(5)
C89 C88 C87 126.2(6)
C90 C89 C88 107.6(6)
C90 C89 H89 126.2
C88 C89 H89 126.2
C89 C90 C91 108.0(6)
C89 C90 H90 126.0
C91 C90 H90 126.0
N4 C91 C92 126.6(6)
N4 C91 C90 105.7(5)
C92 C91 C90 127.5(5)
C65 C92 C91 124.6(6)
C65 C92 C93 116.4(5)
C91 C92 C93 118.5(5)
C94 C93 C98 121.6(6)
C94 C93 C92 117.8(6)
C98 C93 C92 120.2(6)
C93 C94 C95 117.7(6)
C93 C94 C99 121.4(6)
C95 C94 C99 120.9(6)
C96 C95 C94 122.2(7)
C96 C95 H95 118.9
C94 C95 H95 118.9
C97 C96 C95 117.8(6)
C97 C96 C100 122.7(8)
C95 C96 C100 119.4(8)
C96 C97 C98 123.5(7)
C96 C97 H97 118.2
C98 C97 H97 118.2
C97 C98 C93 117.1(7)
C97 C98 C101 121.0(7)
C93 C98 C101 121.9(6)
C94 C99 H99A 109.5
C94 C99 H99B 109.5
H99A C99 H99B 109.5
C94 C99 H99C 109.5
H99A C99 H99C 109.5
H99B C99 H99C 109.5
C96 C100 H10D 109.5
C96 C100 H10E 109.5
H10D C100 H10E 109.5
C96 C100 H10F 109.5
H10D C100 H10F 109.5
H10E C100 H10F 109.5
C98 C101 H11D 109.5
C98 C101 H11E 109.5
H11D C101 H11E 109.5
C98 C101 H11F 109.5
H11D C101 H11F 109.5
H11E C101 H11F 109.5
C103 C102 C107 120.0
C103 C102 C77 120.0(4)
C107 C102 C77 119.9(4)
C102 C103 C104 120.0
C102 C103 C108 121.7(5)
C104 C103 C108 118.3(5)
C105 C104 C103 120.0
C105 C104 H104 120.0
C103 C104 H104 120.0
C104 C105 C106 120.0
C104 C105 C109 123.1(9)
C106 C105 C109 110.1(9)
C104 C105 C209 114.0(9)
C106 C105 C209 120.7(10)
C109 C105 C209 50.3(11)
C105 C106 C107 120.0
C105 C106 H106 120.0
C107 C106 H106 120.0
C106 C107 C102 120.0
C106 C107 C110 117.5(4)
C102 C107 C110 122.4(4)
C103 C108 H18D 109.5
C103 C108 H18E 109.5
H18D C108 H18E 109.5
C103 C108 H18F 109.5
H18D C108 H18F 109.5
H18E C108 H18F 109.5
C209 C109 C105 65.1(11)
C109 C209 C105 64.6(12)
C107 C110 H10G 109.5
C107 C110 H10H 109.5
H10G C110 H10H 109.5
C107 C110 H10I 109.5
H10G C110 H10I 109.5
H10H C110 H10I 109.5
C112 C111 C116 121.8(6)
C112 C111 C82 119.4(5)
C116 C111 C82 118.8(5)
C111 C112 C113 117.2(6)
C111 C112 C117 121.5(6)
C113 C112 C117 121.3(6)
C114 C113 C112 122.7(6)
C114 C113 H113 118.7
C112 C113 H113 118.7
C115 C114 C113 118.1(6)
C115 C114 C118 121.4(6)
C113 C114 C118 120.5(6)
C115 C116 C111 117.9(6)
C115 C116 C119 120.2(6)
C111 C116 C119 121.9(5)
C114 C115 C116 122.4(6)
C114 C115 H115 118.8
C116 C115 H115 118.8
C112 C117 H17D 109.5
C112 C117 H17E 109.5
H17D C117 H17E 109.5
C112 C117 H17F 109.5
H17D C117 H17F 109.5
H17E C117 H17F 109.5
C114 C118 H18D 109.5
C114 C118 H18E 109.5
H18D C118 H18E 109.5
C114 C118 H18F 109.5
H18D C118 H18F 109.5
H18E C118 H18F 109.5
C116 C119 H19D 109.5
C116 C119 H19E 109.5
H19D C119 H19E 109.5
C116 C119 H19F 109.5
H19D C119 H19F 109.5
H19E C119 H19F 109.5
C121 C120 C125 120.5(7)
C121 C120 C87 119.3(7)
C125 C120 C87 120.2(7)
C123 C122 C121 123.2(12)
C123 C122 H122 118.4
C121 C122 H122 118.4
C120 C121 C122 116.7(10)
C120 C121 C126 121.4(7)
C122 C121 C126 121.9(9)
C122 C123 C124 120.0(10)
C122 C123 C127 120.8(15)
C124 C123 C127 119.1(14)
C125 C124 C123 121.2(11)
C125 C124 H124 119.4
C123 C124 H124 119.4
C124 C125 C120 118.1(10)
C124 C125 C128 122.7(9)
C120 C125 C128 119.2(7)
C121 C126 H16D 109.5
C121 C126 H16E 109.5
H16D C126 H16E 109.5
C121 C126 H16F 109.5
H16D C126 H16F 109.5
H16E C126 H16F 109.5
C125 C128 H18G 109.5
C125 C128 H18H 109.5
H18G C128 H18H 109.5
C125 C128 H18I 109.5
H18G C128 H18I 109.5
H18H C128 H18I 109.5
C123 C127 H17G 109.5
C123 C127 H17H 109.5
H17G C127 H17H 109.5
C123 C127 H17I 109.5
H17G C127 H17I 109.5
H17H C127 H17I 109.5
F1 C129 F2 106.7(7)
F1 C129 F3 107.4(7)
F2 C129 F3 106.4(7)
F1 C129 C130 114.2(7)
F2 C129 C130 110.3(6)
F3 C129 C130 111.5(6)
O1 C130 O2 128.1(7)
O1 C130 C129 118.2(6)
O2 C130 C129 113.2(7)
F6 C131 F4 108.0(6)
F6 C131 F5 107.2(6)
F4 C131 F5 107.6(6)
F6 C131 C132 112.5(6)
F4 C131 C132 110.6(6)
F5 C131 C132 110.8(6)
O4 C132 O3 128.3(7)
O4 C132 C131 120.5(7)
O3 C132 C131 111.2(6)
F9 C133 F8 110.1(7)
F9 C133 F7 105.4(9)
F8 C133 F7 105.3(7)
F9 C133 C134 114.3(7)
F8 C133 C134 112.2(8)
F7 C133 C134 109.0(6)
O6 C134 O5 126.8(7)
O6 C134 C133 114.3(8)
O5 C134 C133 118.7(7)
O8 C135 O7 128.1(9)
O8 C135 C136 117.9(10)
O7 C135 C136 114.0(9)
F12 C136 F10 125.7(10)
F12 C136 C135 121.2(9)
F10 C136 C135 113.0(9)
F12 C136 F11A 79.3(12)
F10 C136 F11A 88.4(10)
C135 C136 F11A 107.1(10)
F12 C136 F11 79.5(10)
F10 C136 F11 85.6(9)
C135 C136 F11 103.4(11)
F11A C136 F11 148.7(10)
C136 F11A F12 39.2(5)
C136 F12 F11A 61.5(10)

loop_
_geom_bond_atom_site_label_1
_geom_bond_atom_site_label_2
_geom_bond_distance
S1 C4 1.727(7)
S1 C1 1.750(6)
S2 C8 1.726(7)
S2 C5 1.748(6)
S3 C12 1.730(6)
S3 C9 1.738(6)
S4 C19 1.748(6)
S4 C22 1.753(6)
N1 C24 1.319(8)
N1 C27 1.346(7)
N1 H1 0.8600
N2 C17 1.349(8)
N2 C14 1.382(7)
N2 H2 0.8600
C1 C2 1.381(9)
C1 C28 1.416(10)
C2 C3 1.378(10)
C2 H2 0.9300
C3 C4 1.408(9)
C3 H3 0.9300
C4 C5 1.402(10)
C5 C6 1.401(9)
C6 C7 1.386(10)
C6 H6 0.9300
C7 C8 1.395(9)
C7 H7 0.9300
C8 C9 1.422(9)
C9 C10 1.406(9)
C10 C11 1.363(9)
C10 H10 0.9300
C11 C12 1.403(9)
C11 H11 0.9300
C12 C13 1.424(9)
C13 C14 1.393(9)
C13 C29 1.485(9)
C14 C15 1.420(9)
C15 C16 1.355(9)
C15 H15 0.9300
C16 C17 1.414(9)
C16 H16 0.9300
C17 C18 1.394(9)
C18 C19 1.389(8)
C18 C56 1.514(8)
C19 C20 1.429(8)
C20 C21 1.318(8)
C20 H20 0.9300
C21 C22 1.437(9)
C21 H21 0.9300
C22 C23 1.374(9)
C23 C24 1.442(9)
C23 C47 1.480(9)
C24 C25 1.446(10)
C25 C26 1.342(10)
C25 H25 0.9300
C26 C27 1.428(10)
C26 H26 0.9300
C27 C28 1.388(9)
C28 C38 1.496(9)
C29 C34 1.387(9)
C29 C30 1.425(9)
C30 C31 1.398(9)
C30 C35 1.500(10)
C31 C32 1.387(10)
C31 H31 0.9300
C32 C33 1.362(10)
C32 C36 1.514(10)
C33 C34 1.419(10)
C33 H33 0.9300
C34 C37 1.520(10)
C35 H35A 0.9600
C35 H35B 0.9600
C35 H35C 0.9600
C36 H36A 0.9600
C36 H36B 0.9600
C36 H36C 0.9600
C37 H37A 0.9600
C37 H37B 0.9600
C37 H37C 0.9600
C38 C43 1.357(10)
C38 C39 1.367(11)
C39 C40 1.395(12)
C39 C44 1.549(13)
C40 C41 1.368(13)
C40 H40 0.9300
C41 C42 1.315(13)
C41 C45 1.528(11)
C42 C43 1.422(11)
C42 H42 0.9300
C43 C46 1.515(13)
C44 H44A 0.9600
C44 H44B 0.9600
C44 H44C 0.9600
C45 H45A 0.9600
C45 H45B 0.9600
C45 H45C 0.9600
C46 H46A 0.9600
C46 H46B 0.9600
C46 H46C 0.9600
C47 C52 1.417(9)
C47 C48 1.418(9)
C48 C49 1.399(9)
C48 C55 1.520(9)
C49 C50 1.378(9)
C49 H49 0.9300
C50 C51 1.400(9)
C50 C54 1.526(9)
C51 C52 1.398(9)
C51 H51 0.9300
C52 C53 1.492(9)
C53 H53A 0.9600
C53 H53B 0.9600
C53 H53C 0.9600
C54 H54A 0.9600
C54 H54B 0.9600
C54 H54C 0.9600
C55 H55A 0.9600
C55 H55B 0.9600
C55 H55C 0.9600
C56 C61 1.394(9)
C56 C57 1.425(9)
C57 C58 1.392(8)
C57 C62 1.510(9)
C58 C59 1.383(9)
C58 H58 0.9300
C59 C60 1.384(9)
C59 C63 1.522(9)
C60 C61 1.394(9)
C60 H60 0.9300
C61 C64 1.509(9)
C62 H62A 0.9600
C62 H62B 0.9600
C62 H62C 0.9600
C63 H63A 0.9600
C63 H63B 0.9600
C63 H63C 0.9600
C64 H64A 0.9600
C64 H64B 0.9600
C64 H64C 0.9600
S5 C65 1.738(6)
S5 C68 1.740(6)
S6 C69 1.734(6)
S6 C72 1.738(6)
S7 C73 1.716(6)
S7 C76 1.756(6)
S8 C86 1.744(6)
S8 C83 1.756(6)
N3 C81 1.355(8)
N3 C78 1.390(8)
N3 H3A 0.8600
N4 C88 1.339(8)
N4 C91 1.389(7)
N4 H4 0.8600
C65 C92 1.398(8)
C65 C66 1.410(8)
C66 C67 1.399(9)
C67 C68 1.394(8)
C67 H67 0.9300
C68 C69 1.410(8)
C69 C70 1.393(8)
C70 C71 1.373(9)
C70 H70 0.9300
C71 C72 1.390(9)
C71 H71 0.9300
C72 C73 1.432(8)
C73 C74 1.383(9)
C74 C75 1.390(9)
C74 H74 0.9300
C75 C76 1.389(10)
C75 H75 0.9300
C76 C77 1.411(10)
C77 C78 1.388(10)
C77 C102 1.503(7)
C78 C79 1.413(10)
C79 C80 1.351(11)
C79 H79 0.9300
C80 C81 1.435(9)
C80 H80 0.9300
C81 C82 1.389(9)
C82 C83 1.406(8)
C82 C111 1.499(9)
C83 C84 1.442(8)
C84 C85 1.336(8)
C84 H84 0.9300
C85 C86 1.434(9)
C85 H85 0.9300
C86 C87 1.372(9)
C87 C88 1.443(8)
C87 C120 1.487(9)
C88 C89 1.419(8)
C89 C90 1.369(9)
C89 H89 0.9300
C90 C91 1.437(9)
C90 H90 0.9300
C91 C92 1.405(9)
C92 C93 1.510(8)
C93 C94 1.392(9)
C93 C98 1.393(10)
C94 C95 1.404(9)
C94 C99 1.502(10)
C95 C96 1.372(11)
C95 H95 0.9300
C96 C97 1.364(11)
C96 C100 1.508(9)
C97 C98 1.392(9)
C97 H97 0.9300
C98 C101 1.525(10)
C99 H99A 0.9600
C99 H99B 0.9600
C99 H99C 0.9600
C100 H10D 0.9600
C100 H10E 0.9600
C100 H10F 0.9600
C101 H11D 0.9600
C101 H11E 0.9600
C101 H11F 0.9600
C102 C103 1.3900
C102 C107 1.3900
C103 C104 1.3900
C103 C108 1.543(12)
C104 C105 1.3900
C104 H104 0.9300
C105 C106 1.3900
C105 C109 1.665(16)
C105 C209 1.67(2)
C106 C107 1.3900
C106 H106 0.9300
C107 C110 1.466(9)
C108 H18D 0.9600
C108 H18E 0.9600
C108 H18F 0.9600
C109 C209 1.42(3)
C110 H10G 0.9600
C110 H10H 0.9600
C110 H10I 0.9600
C111 C112 1.389(8)
C111 C116 1.405(8)
C112 C113 1.398(9)
C112 C117 1.495(9)
C113 C114 1.395(9)
C113 H113 0.9300
C114 C115 1.360(9)
C114 C118 1.504(9)
C116 C115 1.399(8)
C116 C119 1.499(8)
C115 H115 0.9300
C117 H17D 0.9600
C117 H17E 0.9600
C117 H17F 0.9600
C118 H18D 0.9600
C118 H18E 0.9600
C118 H18F 0.9600
C119 H19D 0.9600
C119 H19E 0.9600
C119 H19F 0.9600
C120 C121 1.400(11)
C120 C125 1.438(11)
C122 C123 1.328(18)
C122 C121 1.420(13)
C122 H122 0.9300
C121 C126 1.482(13)
C123 C124 1.388(17)
C123 C127 1.566(14)
C124 C125 1.386(12)
C124 H124 0.9300
C125 C128 1.487(12)
C126 H16D 0.9600
C126 H16E 0.9600
C126 H16F 0.9600
C128 H18G 0.9600
C128 H18H 0.9600
C128 H18I 0.9600
C127 H17G 0.9600
C127 H17H 0.9600
C127 H17I 0.9600
C129 F1 1.297(8)
C129 F2 1.339(9)
C129 F3 1.351(9)
C129 C130 1.522(10)
C130 O1 1.230(8)
C130 O2 1.247(8)
C131 F6 1.306(8)
C131 F4 1.330(8)
C131 F5 1.332(8)
C131 C132 1.545(10)
C132 O4 1.192(8)
C132 O3 1.282(9)
C133 F9 1.290(9)
C133 F8 1.330(10)
C133 F7 1.335(10)
C133 C134 1.544(11)
C134 O6 1.237(8)
C134 O5 1.252(9)
C135 O8 1.213(10)
C135 O7 1.310(11)
C135 C136 1.510(13)
C136 F12 1.145(11)
C136 F10 1.273(10)
C136 F11A 1.591(19)
C136 F11 1.598(17)
F11A F12 1.779(17)
